data_7716693
loop_
_publ_author_name
'Pradhan, Abinash'
'Rana, Rajanikanta'
'Rajaraman, Gopalan'
'Pradhan, Monalisa'
'Samal, Saroj L.'

_publ_section_title
;
 (C<sub>3</sub>H<sub>7</sub>NH<sub>3</sub>)<sub>4</sub>Bi<sub>1-<i>x</i></sub>Sb<sub><i>x</i></sub>I<sub>9</sub>:
 0D hybrid halide perovskite-like compounds with isolated triiodide units.
;
_journal_issue 32
_journal_name_full 'Dalton transactions (Cambridge, England : 2003)'
_journal_page_first 13628
_journal_page_last 13637
_journal_paper_doi 10.1039/d4dt01692k
_journal_volume 53
_journal_year 2024
_chemical_formula_moiety 'I6 Sb, I3, 4(C3 H10 N)'
_chemical_formula_sum 'C12 H40 I9 N4 Sb'
_chemical_formula_weight 1504.33
_space_group_crystal_system monoclinic
_space_group_IT_number 14
_space_group_name_Hall '-P 2ybc'
_space_group_name_H-M_alt 'P 1 21/c 1'
_atom_sites_solution_hydrogens geom
_atom_sites_solution_primary dual
_audit_creation_date 2023-12-23
_audit_creation_method
;
Olex2 1.5-alpha
(compiled 2021.06.29 svn.r12e2184c for OlexSys, GUI svn.r6374)
;
_audit_update_record
;
2024-02-22 deposited with the CCDC.	2024-07-19 downloaded from the CCDC.
;
_cell_angle_alpha 90
_cell_angle_beta 102.911(2)
_cell_angle_gamma 90
_cell_formula_units_Z 2
_cell_length_a 12.5656(3)
_cell_length_b 12.0959(2)
_cell_length_c 11.9061(2)
_cell_measurement_reflns_used 7614
_cell_measurement_temperature 293(2)
_cell_measurement_theta_max 26.8520
_cell_measurement_theta_min 2.3550
_cell_volume 1763.88(6)
_computing_cell_refinement 'CrysAlisPro 1.171.41.93a (Rigaku OD, 2020)'
_computing_data_collection 'CrysAlisPro 1.171.41.93a (Rigaku OD, 2020)'
_computing_data_reduction 'CrysAlisPro 1.171.41.93a (Rigaku OD, 2020)'
_computing_molecular_graphics 'Olex2 1.5-alpha (Dolomanov et al., 2009)'
_computing_publication_material 'Olex2 1.5-alpha (Dolomanov et al., 2009)'
_computing_structure_refinement 'SHELXL 2018/3 (Sheldrick, 2015)'
_computing_structure_solution 'SHELXT 2018/2 (Sheldrick, 2018)'
_diffrn_ambient_temperature 293(2)
_diffrn_detector 'Hybrid Pixel Array Detector'
_diffrn_detector_area_resol_mean 10.0000
_diffrn_measured_fraction_theta_full 1.000
_diffrn_measured_fraction_theta_max 0.946
_diffrn_measurement_details
;
List of Runs (angles in degrees, time in seconds):

  # Type    Start    End  Width  t~exp~   \w     \q     \k     \f   Frames
#--------------------------------------------------------------------------
  1  \w      4.00  30.00   0.50    2.65    --   10.00  77.00 -60.00   52
  2  \w     -8.00  40.00   0.50    2.65    --   10.00 -57.00   0.00   96
  3  \w    -75.00 -23.00   0.50    2.65    --   10.00 -57.00   0.00  104
  4  \w    -75.00   1.00   0.50    2.65    --   10.00 -82.00-120.00  152
  5  \w      7.00  33.00   0.50    2.65    --   10.00 -82.00-120.00   52
  6  \w    -20.00  31.00   0.50    2.65    --   10.00  57.00  60.00  102
  7  \w     67.00  94.00   0.50    2.65    --   10.00  57.00  60.00   54
  8  \w    -11.00  29.00   0.50    2.65    --  -10.20  57.00-150.00   80
  9  \w   -100.00  15.00   0.50    2.65    --  -10.20 -77.00 -60.00  230
;
_diffrn_measurement_device 'four-circle diffractometer'
_diffrn_measurement_device_type 'XtaLAB Pro II AFC12 (RINC): Kappa single'
_diffrn_measurement_method '\w scans'
_diffrn_orient_matrix_type 'CrysAlisPro convention (1999,Acta A55,543-557)'
_diffrn_orient_matrix_UB_11 -0.0167694000
_diffrn_orient_matrix_UB_12 0.0532895000
_diffrn_orient_matrix_UB_13 0.0139283000
_diffrn_orient_matrix_UB_21 -0.0554469000
_diffrn_orient_matrix_UB_22 -0.0161627000
_diffrn_orient_matrix_UB_23 -0.0182948000
_diffrn_orient_matrix_UB_31 0.0001587000
_diffrn_orient_matrix_UB_32 -0.0183630000
_diffrn_orient_matrix_UB_33 0.0566109000
_diffrn_radiation_monochromator mirror
_diffrn_radiation_probe x-ray
_diffrn_radiation_type 'Mo K\a'
_diffrn_radiation_wavelength 0.71073
_diffrn_reflns_av_R_equivalents 0.0526
_diffrn_reflns_av_unetI/netI 0.0493
_diffrn_reflns_Laue_measured_fraction_full 1.000
_diffrn_reflns_Laue_measured_fraction_max 0.946
_diffrn_reflns_limit_h_max 15
_diffrn_reflns_limit_h_min -15
_diffrn_reflns_limit_k_max 15
_diffrn_reflns_limit_k_min -15
_diffrn_reflns_limit_l_max 14
_diffrn_reflns_limit_l_min -15
_diffrn_reflns_number 14058
_diffrn_reflns_point_group_measured_fraction_full 1.000
_diffrn_reflns_point_group_measured_fraction_max 0.946
_diffrn_reflns_theta_full 25.242
_diffrn_reflns_theta_max 27.097
_diffrn_reflns_theta_min 2.366
_diffrn_source 'micro-focus sealed X-ray tube'
_diffrn_source_type 'Rigaku (Mo) X-ray Source'
_exptl_absorpt_coefficient_mu 8.666
_exptl_absorpt_correction_T_max 1.00000
_exptl_absorpt_correction_T_min 0.45598
_exptl_absorpt_correction_type multi-scan
_exptl_absorpt_process_details
;
CrysAlisPro 1.171.41.93a (Rigaku Oxford Diffraction, 2020)
Empirical absorption correction using spherical harmonics,
implemented in SCALE3 ABSPACK scaling algorithm.
;
_exptl_crystal_density_diffrn 2.832
_exptl_crystal_description crystalline
_exptl_crystal_F_000 1336
_exptl_crystal_size_max 0.14
_exptl_crystal_size_mid 0.12
_exptl_crystal_size_min 0.10
_refine_diff_density_max 0.934
_refine_diff_density_min -1.495
_refine_diff_density_rms 0.272
_refine_ls_extinction_method none
_refine_ls_goodness_of_fit_ref 1.048
_refine_ls_hydrogen_treatment constr
_refine_ls_matrix_type full
_refine_ls_number_parameters 121
_refine_ls_number_reflns 3684
_refine_ls_number_restraints 0
_refine_ls_restrained_S_all 1.048
_refine_ls_R_factor_all 0.0386
_refine_ls_R_factor_gt 0.0321
_refine_ls_shift/su_max 0.001
_refine_ls_shift/su_mean 0.000
_refine_ls_structure_factor_coef Fsqd
_refine_ls_weighting_details 'w=1/[\s^2^(Fo^2^)+(0.0277P)^2^] where P=(Fo^2^+2Fc^2^)/3'
_refine_ls_weighting_scheme calc
_refine_ls_wR_factor_gt 0.0702
_refine_ls_wR_factor_ref 0.0733
_reflns_Friedel_coverage 0.000
_reflns_number_gt 3213
_reflns_number_total 3684
_reflns_threshold_expression 'I > 2\s(I)'
_cod_data_source_file d4dt01692k2.cif
_cod_data_source_block ab415_lt_290523
_cod_depositor_comments 'Adding full bibliography for 7716690--7716700.cif.'
_cod_database_code 7716693
_shelx_shelxl_version_number 2018/3
_chemical_oxdiff_formula 'C H N Sb I'
_shelx_space_group_comment
;
The symmetry employed for this shelxl refinement is uniquely defined
by the following loop, which should always be used as a source of
symmetry information in preference to the above space-group names.
They are only intended as comments.
;
_reflns_odcompleteness_completeness 99.55
_reflns_odcompleteness_iscentric 1
_reflns_odcompleteness_theta 26.32
_olex2_refinement_description
;
1. Fixed Uiso
 At 1.2 times of:
  All C(H,H) groups, All N(H,H,H) groups
 At 1.5 times of:
  All C(H,H,H) groups
2.a Secondary CH2 refined with riding coordinates:
 C1(H1D,H1E), C5(H5A,H5B), C4(H4A,H4B), C2(H2A,H2B)
2.b Me refined with riding coordinates:
 N1(H1A,H1B,H1C), N2(H2C,H2D,H2E), C3(H3A,H3B,H3C), C6(H6A,H6B,H6C)
;
_olex2_submission_special_instructions 'No special instructions were received'
_oxdiff_exptl_absorpt_empirical_details
;
Empirical correction (ABSPACK) includes:
- Absorption correction using spherical harmonics
- Frame scaling
;
_oxdiff_exptl_absorpt_empirical_full_max 3.944
_oxdiff_exptl_absorpt_empirical_full_min 0.441

loop_
_space_group_symop_operation_xyz
'x, y, z'
'-x, y+1/2, -z+1/2'
'-x, -y, -z'
'x, -y-1/2, z-1/2'

loop_
_atom_site_label
_atom_site_type_symbol
_atom_site_fract_x
_atom_site_fract_y
_atom_site_fract_z
_atom_site_U_iso_or_equiv
_atom_site_adp_type
_atom_site_occupancy
_atom_site_site_symmetry_order
_atom_site_calc_flag
_atom_site_refinement_flags_posn
_atom_site_refinement_flags_adp
_atom_site_refinement_flags_occupancy
_atom_site_disorder_assembly
_atom_site_disorder_group
Sb1 Sb 0.500000 0.500000 0.500000 0.01251(13) Uani 1 2 d S . P . .
I1 I 0.49498(2) 0.25028(3) 0.50772(2) 0.01492(11) Uani 1 1 d . . . . .
I3 I 0.54702(3) 0.49130(2) 0.26190(3) 0.01447(10) Uani 1 1 d . . . . .
I2 I 0.26002(3) 0.50306(2) 0.39141(3) 0.01507(11) Uani 1 1 d . . . . .
I5 I 0.000000 0.000000 0.500000 0.01763(14) Uani 1 2 d S . P . .
I4 I 0.22700(3) 0.03375(3) 0.48159(3) 0.02054(11) Uani 1 1 d . . . . .
N1 N 0.3139(3) 0.2335(3) 0.7133(3) 0.0205(10) Uani 1 1 d . . . . .
H1A H 0.342216 0.181090 0.763587 0.025 Uiso 1 1 calc R U . . .
H1B H 0.319071 0.213200 0.642935 0.025 Uiso 1 1 calc R U . . .
H1C H 0.350195 0.296435 0.732281 0.025 Uiso 1 1 calc R U . . .
N2 N 0.3312(3) 0.7028(4) 0.1920(3) 0.0197(10) Uani 1 1 d . . . . .
H2C H 0.359871 0.673896 0.136671 0.024 Uiso 1 1 calc R U . . .
H2D H 0.376372 0.753593 0.230322 0.024 Uiso 1 1 calc R U . . .
H2E H 0.321089 0.649705 0.240242 0.024 Uiso 1 1 calc R U . . .
C1 C 0.1968(4) 0.2501(4) 0.7154(4) 0.0173(12) Uani 1 1 d . . . . .
H1D H 0.191271 0.270974 0.792541 0.021 Uiso 1 1 calc R U . . .
H1E H 0.157669 0.181111 0.696079 0.021 Uiso 1 1 calc R U . . .
C5 C 0.1735(4) 0.8054(4) 0.2319(4) 0.0232(13) Uani 1 1 d . . . . .
H5A H 0.221492 0.862429 0.272251 0.028 Uiso 1 1 calc R U . . .
H5B H 0.166584 0.748567 0.287350 0.028 Uiso 1 1 calc R U . . .
C4 C 0.2237(4) 0.7556(4) 0.1392(4) 0.0201(12) Uani 1 1 d . . . . .
H4A H 0.174628 0.700615 0.096476 0.024 Uiso 1 1 calc R U . . .
H4B H 0.234376 0.812895 0.085754 0.024 Uiso 1 1 calc R U . . .
C2 C 0.1447(4) 0.3386(4) 0.6313(4) 0.0215(12) Uani 1 1 d . . . . .
H2A H 0.150453 0.318482 0.554020 0.026 Uiso 1 1 calc R U . . .
H2B H 0.182598 0.408230 0.651112 0.026 Uiso 1 1 calc R U . . .
C3 C 0.0242(4) 0.3518(4) 0.6351(4) 0.0234(13) Uani 1 1 d . . . . .
H3A H -0.008511 0.408080 0.581525 0.035 Uiso 1 1 calc R U . . .
H3B H -0.013215 0.283003 0.614570 0.035 Uiso 1 1 calc R U . . .
H3C H 0.018853 0.372538 0.711432 0.035 Uiso 1 1 calc R U . . .
C6 C 0.0620(5) 0.8550(5) 0.1824(5) 0.0320(15) Uani 1 1 d . . . . .
H6A H 0.032859 0.885638 0.243669 0.048 Uiso 1 1 calc R U . . .
H6B H 0.068679 0.912264 0.128635 0.048 Uiso 1 1 calc R U . . .
H6C H 0.013805 0.798473 0.143725 0.048 Uiso 1 1 calc R U . . .

loop_
_atom_site_aniso_label
_atom_site_aniso_U_11
_atom_site_aniso_U_22
_atom_site_aniso_U_33
_atom_site_aniso_U_23
_atom_site_aniso_U_13
_atom_site_aniso_U_12
Sb1 0.0134(3) 0.0112(3) 0.0128(3) -0.00045(18) 0.0026(2) -0.00014(19)
I1 0.0192(2) 0.0104(2) 0.01577(19) 0.00013(12) 0.00531(15) -0.00045(13)
I3 0.0168(2) 0.0135(2) 0.01381(19) -0.00032(13) 0.00476(15) 0.00098(14)
I2 0.0125(2) 0.0153(2) 0.0170(2) -0.00016(13) 0.00254(15) -0.00041(13)
I5 0.0214(3) 0.0132(3) 0.0172(3) -0.00114(18) 0.0020(2) -0.0003(2)
I4 0.0214(2) 0.0196(2) 0.0204(2) -0.00157(16) 0.00406(16) -0.00262(17)
N1 0.025(3) 0.015(2) 0.020(2) -0.0007(19) 0.001(2) 0.003(2)
N2 0.021(3) 0.021(3) 0.018(2) 0.002(2) 0.0059(19) 0.003(2)
C1 0.018(3) 0.018(3) 0.020(3) -0.004(2) 0.012(2) -0.003(2)
C5 0.028(3) 0.019(3) 0.023(3) 0.002(2) 0.008(2) 0.000(3)
C4 0.019(3) 0.019(3) 0.022(3) 0.001(2) 0.003(2) 0.003(3)
C2 0.022(3) 0.020(3) 0.023(3) 0.002(2) 0.006(2) 0.000(3)
C3 0.022(3) 0.019(3) 0.029(3) 0.007(3) 0.005(2) 0.005(3)
C6 0.032(4) 0.027(3) 0.039(4) 0.004(3) 0.012(3) 0.006(3)

loop_
_atom_type_symbol
_atom_type_description
_atom_type_scat_dispersion_real
_atom_type_scat_dispersion_imag
_atom_type_scat_source
C C 0.0033 0.0016 'International Tables Vol C Tables 4.2.6.8 and 6.1.1.4'
H H 0.0000 0.0000 'International Tables Vol C Tables 4.2.6.8 and 6.1.1.4'
I I -0.4742 1.8119 'International Tables Vol C Tables 4.2.6.8 and 6.1.1.4'
N N 0.0061 0.0033 'International Tables Vol C Tables 4.2.6.8 and 6.1.1.4'
Sb Sb -0.5866 1.5461 'International Tables Vol C Tables 4.2.6.8 and 6.1.1.4'

loop_
_geom_angle_atom_site_label_1
_geom_angle_atom_site_label_2
_geom_angle_atom_site_label_3
_geom_angle
_geom_angle_site_symmetry_1
_geom_angle_site_symmetry_3
_geom_angle_publ_flag
I1 Sb1 I1 180.0 3_666 . ?
I1 Sb1 I3 90.200(8) . . ?
I1 Sb1 I3 89.799(8) 3_666 . ?
I1 Sb1 I3 90.201(8) 3_666 3_666 ?
I1 Sb1 I3 89.799(8) . 3_666 ?
I3 Sb1 I3 180.0 3_666 . ?
I2 Sb1 I1 90.021(8) . 3_666 ?
I2 Sb1 I1 90.021(8) 3_666 . ?
I2 Sb1 I1 89.979(8) 3_666 3_666 ?
I2 Sb1 I1 89.979(8) . . ?
I2 Sb1 I3 89.115(10) . . ?
I2 Sb1 I3 89.115(10) 3_666 3_666 ?
I2 Sb1 I3 90.885(10) 3_666 . ?
I2 Sb1 I3 90.885(10) . 3_666 ?
I2 Sb1 I2 180.0 . 3_666 ?
I4 I5 I4 180.0 3_556 . ?
H1A N1 H1B 109.5 . . ?
H1A N1 H1C 109.5 . . ?
H1B N1 H1C 109.5 . . ?
C1 N1 H1A 109.5 . . ?
C1 N1 H1B 109.5 . . ?
C1 N1 H1C 109.5 . . ?
H2C N2 H2D 109.5 . . ?
H2C N2 H2E 109.5 . . ?
H2D N2 H2E 109.5 . . ?
C4 N2 H2C 109.5 . . ?
C4 N2 H2D 109.5 . . ?
C4 N2 H2E 109.5 . . ?
N1 C1 H1D 109.3 . . ?
N1 C1 H1E 109.3 . . ?
N1 C1 C2 111.6(4) . . ?
H1D C1 H1E 108.0 . . ?
C2 C1 H1D 109.3 . . ?
C2 C1 H1E 109.3 . . ?
H5A C5 H5B 107.9 . . ?
C4 C5 H5A 109.2 . . ?
C4 C5 H5B 109.2 . . ?
C4 C5 C6 111.9(4) . . ?
C6 C5 H5A 109.2 . . ?
C6 C5 H5B 109.2 . . ?
N2 C4 C5 110.3(4) . . ?
N2 C4 H4A 109.6 . . ?
N2 C4 H4B 109.6 . . ?
C5 C4 H4A 109.6 . . ?
C5 C4 H4B 109.6 . . ?
H4A C4 H4B 108.1 . . ?
C1 C2 H2A 109.7 . . ?
C1 C2 H2B 109.7 . . ?
C1 C2 C3 109.8(4) . . ?
H2A C2 H2B 108.2 . . ?
C3 C2 H2A 109.7 . . ?
C3 C2 H2B 109.7 . . ?
C2 C3 H3A 109.5 . . ?
C2 C3 H3B 109.5 . . ?
C2 C3 H3C 109.5 . . ?
H3A C3 H3B 109.5 . . ?
H3A C3 H3C 109.5 . . ?
H3B C3 H3C 109.5 . . ?
C5 C6 H6A 109.5 . . ?
C5 C6 H6B 109.5 . . ?
C5 C6 H6C 109.5 . . ?
H6A C6 H6B 109.5 . . ?
H6A C6 H6C 109.5 . . ?
H6B C6 H6C 109.5 . . ?

loop_
_geom_bond_atom_site_label_1
_geom_bond_atom_site_label_2
_geom_bond_distance
_geom_bond_site_symmetry_2
_geom_bond_publ_flag
Sb1 I1 3.0231(4) 3_666 ?
Sb1 I1 3.0231(4) . ?
Sb1 I3 3.0240(3) 3_666 ?
Sb1 I3 3.0240(3) . ?
Sb1 I2 3.0040(4) . ?
Sb1 I2 3.0041(4) 3_666 ?
I5 I4 2.9377(4) 3_556 ?
I5 I4 2.9377(4) . ?
N1 H1A 0.8900 . ?
N1 H1B 0.8900 . ?
N1 H1C 0.8900 . ?
N1 C1 1.490(6) . ?
N2 H2C 0.8900 . ?
N2 H2D 0.8900 . ?
N2 H2E 0.8900 . ?
N2 C4 1.499(6) . ?
C1 H1D 0.9700 . ?
C1 H1E 0.9700 . ?
C1 C2 1.512(6) . ?
C5 H5A 0.9700 . ?
C5 H5B 0.9700 . ?
C5 C4 1.514(7) . ?
C5 C6 1.517(7) . ?
C4 H4A 0.9700 . ?
C4 H4B 0.9700 . ?
C2 H2A 0.9700 . ?
C2 H2B 0.9700 . ?
C2 C3 1.533(7) . ?
C3 H3A 0.9600 . ?
C3 H3B 0.9600 . ?
C3 H3C 0.9600 . ?
C6 H6A 0.9600 . ?
C6 H6B 0.9600 . ?
C6 H6C 0.9600 . ?

loop_
_geom_torsion_atom_site_label_1
_geom_torsion_atom_site_label_2
_geom_torsion_atom_site_label_3
_geom_torsion_atom_site_label_4
_geom_torsion
_geom_torsion_site_symmetry_1
_geom_torsion_site_symmetry_2
_geom_torsion_site_symmetry_3
_geom_torsion_site_symmetry_4
_geom_torsion_publ_flag
N1 C1 C2 C3 179.2(4) . . . . ?
C6 C5 C4 N2 -177.3(4) . . . . ?
